data_7215130
loop_
_publ_author_name
'Huang, Xian-Feng'
'Zhang, Zhi-Hui'
'Zhang, Qing-Qing'
'Wang, Ling-Zhu'
'He, Ming-Yang'
'Chen, Qun'
'Song, Guo-Qiang'
'Wei, Lin'
'Wang, Fan'
'Du, Miao'

_publ_section_title
;
 Norfloxacin salts with benzenedicarboxylic acids: charge-assisted
 hydrogen-bonding recognition and solubility regulation
;
_journal_issue 30
_journal_name_full CrystEngComm
_journal_page_first 6090
_journal_paper_doi 10.1039/c3ce40567b
_journal_volume 15
_journal_year 2013
_chemical_formula_moiety 'C16 H19 F N3 O3, C8 H5 O4'
_chemical_formula_sum 'C24 H24 F N3 O7'
_chemical_formula_weight 485.46
_chemical_name_systematic
; 
 ? 
;
_space_group_IT_number 61
_symmetry_cell_setting orthorhombic
_symmetry_space_group_name_Hall '-P 2ac 2ab'
_symmetry_space_group_name_H-M 'P b c a'
_atom_sites_solution_hydrogens geom
_atom_sites_solution_primary direct
_atom_sites_solution_secondary difmap
_audit_creation_method SHELXL-97
_cell_angle_alpha 90.00
_cell_angle_beta 90.00
_cell_angle_gamma 90.00
_cell_formula_units_Z 8
_cell_length_a 13.9940(17)
_cell_length_b 13.6288(18)
_cell_length_c 22.537(3)
_cell_measurement_reflns_used 2631
_cell_measurement_temperature 296(2)
_cell_measurement_theta_max 21.47
_cell_measurement_theta_min 2.27
_cell_volume 4298.3(10)
_computing_cell_refinement 'Bruker SAINT'
_computing_data_collection 'Bruker APEX2'
_computing_data_reduction 'Bruker SAINT'
_computing_molecular_graphics 'Bruker SHELXTL'
_computing_publication_material 'Bruker SHELXTL'
_computing_structure_refinement 'SHELXL-97 (Sheldrick, 1997)'
_computing_structure_solution 'SHELXS-97 (Sheldrick, 1990)'
_diffrn_ambient_temperature 296(2)
_diffrn_measured_fraction_theta_full 0.996
_diffrn_measured_fraction_theta_max 0.996
_diffrn_measurement_device_type 'Bruker APEX-II CCD'
_diffrn_measurement_method '\f and \w scans'
_diffrn_radiation_monochromator graphite
_diffrn_radiation_source 'fine-focus sealed tube'
_diffrn_radiation_type MoK\a
_diffrn_radiation_wavelength 0.71073
_diffrn_reflns_av_R_equivalents 0.1042
_diffrn_reflns_av_sigmaI/netI 0.0755
_diffrn_reflns_limit_h_max 18
_diffrn_reflns_limit_h_min -17
_diffrn_reflns_limit_k_max 17
_diffrn_reflns_limit_k_min -11
_diffrn_reflns_limit_l_max 29
_diffrn_reflns_limit_l_min -28
_diffrn_reflns_number 26842
_diffrn_reflns_theta_full 27.49
_diffrn_reflns_theta_max 27.49
_diffrn_reflns_theta_min 1.81
_diffrn_standards_number 0
_exptl_absorpt_coefficient_mu 0.117
_exptl_absorpt_correction_T_max 0.9861
_exptl_absorpt_correction_T_min 0.9770
_exptl_absorpt_correction_type multi-scan
_exptl_absorpt_process_details SADABS
_exptl_crystal_colour YELLOW
_exptl_crystal_density_diffrn 1.500
_exptl_crystal_density_method 'not measured'
_exptl_crystal_description BLOCK
_exptl_crystal_F_000 2032
_exptl_crystal_size_max 0.20
_exptl_crystal_size_mid 0.20
_exptl_crystal_size_min 0.12
_refine_diff_density_max 0.293
_refine_diff_density_min -0.301
_refine_diff_density_rms 0.077
_refine_ls_extinction_method none
_refine_ls_goodness_of_fit_ref 0.995
_refine_ls_hydrogen_treatment constr
_refine_ls_matrix_type full
_refine_ls_number_parameters 319
_refine_ls_number_reflns 4914
_refine_ls_number_restraints 0
_refine_ls_restrained_S_all 0.995
_refine_ls_R_factor_all 0.1252
_refine_ls_R_factor_gt 0.0592
_refine_ls_shift/su_max 0.000
_refine_ls_shift/su_mean 0.000
_refine_ls_structure_factor_coef Fsqd
_refine_ls_weighting_details 'calc w=1/[\s^2^(Fo^2^)+(0.0824P)^2^+0.0000P] where P=(Fo^2^+2Fc^2^)/3'
_refine_ls_weighting_scheme calc
_refine_ls_wR_factor_gt 0.1332
_refine_ls_wR_factor_ref 0.1709
_reflns_number_gt 2777
_reflns_number_total 4914
_reflns_threshold_expression >2sigma(I)
_cod_data_source_file c3ce40567b.cif
_cod_data_source_block 2
_cod_depositor_comments
;
The following automatic conversions were performed:

'_symmetry_cell_setting' value 'Orthorhombic' changed to
'orthorhombic' according to
/usr/data/users/saulius/automatic-downloads/retrospective/RSC/lib/dictionaries/cif_core.dic
dictionary named 'cif_core.dic' version 2.4.2 from 2011-04-26.

Automatic conversion script
Id: cif_fix_values 2281 2013-09-26 08:29:07Z andrius 
;
_cod_original_cell_volume 4298.3(9)
_cod_original_sg_symbol_H-M Pbca
_cod_database_code 7215130

loop_
_symmetry_equiv_pos_as_xyz
'x, y, z'
'-x+1/2, -y, z+1/2'
'-x, y+1/2, -z+1/2'
'x+1/2, -y+1/2, -z'
'-x, -y, -z'
'x-1/2, y, -z-1/2'
'x, -y-1/2, z-1/2'
'-x-1/2, y-1/2, z'

loop_
_atom_site_label
_atom_site_type_symbol
_atom_site_fract_x
_atom_site_fract_y
_atom_site_fract_z
_atom_site_U_iso_or_equiv
_atom_site_adp_type
_atom_site_occupancy
_atom_site_symmetry_multiplicity
_atom_site_calc_flag
_atom_site_refinement_flags
C1 C 0.38336(18) 0.9762(2) 0.39932(11) 0.0333(7) Uani 1 1 d .
H1A H 0.3646 1.0348 0.4208 0.040 Uiso 1 1 calc R
H1B H 0.3350 0.9264 0.4062 0.040 Uiso 1 1 calc R
C2 C 0.38745(18) 0.9991(2) 0.33390(10) 0.0284(7) Uani 1 1 d .
H2A H 0.3242 1.0168 0.3199 0.034 Uiso 1 1 calc R
H2B H 0.4296 1.0545 0.3272 0.034 Uiso 1 1 calc R
C3 C 0.51865(17) 0.8877(2) 0.32007(11) 0.0287(7) Uani 1 1 d .
H3A H 0.5614 0.9428 0.3138 0.034 Uiso 1 1 calc R
H3B H 0.5421 0.8326 0.2971 0.034 Uiso 1 1 calc R
C4 C 0.51655(19) 0.8608(2) 0.38564(11) 0.0300(7) Uani 1 1 d .
H4A H 0.4783 0.8021 0.3909 0.036 Uiso 1 1 calc R
H4B H 0.5810 0.8464 0.3989 0.036 Uiso 1 1 calc R
C5 C 0.40369(16) 0.9125(2) 0.23981(11) 0.0226(6) Uani 1 1 d .
C6 C 0.30800(17) 0.9131(2) 0.22035(11) 0.0264(6) Uani 1 1 d .
C7 C 0.28304(17) 0.9108(2) 0.16249(11) 0.0266(6) Uani 1 1 d .
H7 H 0.2189 0.9140 0.1519 0.032 Uiso 1 1 calc R
C8 C 0.35303(17) 0.9034(2) 0.11848(10) 0.0234(6) Uani 1 1 d .
C9 C 0.44915(16) 0.8980(2) 0.13606(11) 0.0216(6) Uani 1 1 d .
C10 C 0.47319(16) 0.9042(2) 0.19677(11) 0.0237(6) Uani 1 1 d .
H10 H 0.5371 0.9025 0.2079 0.028 Uiso 1 1 calc R
C11 C 0.32617(17) 0.8994(2) 0.05649(11) 0.0265(6) Uani 1 1 d .
C12 C 0.40209(17) 0.8888(2) 0.01515(11) 0.0259(6) Uani 1 1 d .
C13 C 0.49415(18) 0.8819(2) 0.03508(11) 0.0260(6) Uani 1 1 d .
H13 H 0.5423 0.8735 0.0071 0.031 Uiso 1 1 calc R
N3 N 0.51945(13) 0.88657(17) 0.09226(8) 0.0237(5) Uani 1 1 d .
C15 C 0.62128(17) 0.8727(2) 0.10795(12) 0.0324(7) Uani 1 1 d .
H15A H 0.6387 0.9190 0.1388 0.039 Uiso 1 1 calc R
H15B H 0.6606 0.8864 0.0735 0.039 Uiso 1 1 calc R
C16 C 0.6408(2) 0.7707(3) 0.12910(15) 0.0565(10) Uani 1 1 d .
H16A H 0.6029 0.7574 0.1637 0.085 Uiso 1 1 calc R
H16B H 0.7073 0.7644 0.1388 0.085 Uiso 1 1 calc R
H16C H 0.6247 0.7248 0.0984 0.085 Uiso 1 1 calc R
C17 C 0.38194(19) 0.8830(2) -0.04904(12) 0.0313(7) Uani 1 1 d .
C18 C 0.32360(17) 0.8461(2) 0.70525(11) 0.0244(6) Uani 1 1 d .
C19 C 0.22440(18) 0.8411(2) 0.71105(12) 0.0301(7) Uani 1 1 d .
H19 H 0.1966 0.8387 0.7485 0.036 Uiso 1 1 calc R
C20 C 0.16778(18) 0.8397(2) 0.66104(12) 0.0344(7) Uani 1 1 d .
H20 H 0.1017 0.8361 0.6649 0.041 Uiso 1 1 calc R
C21 C 0.20844(18) 0.8435(2) 0.60501(12) 0.0308(7) Uani 1 1 d .
H21 H 0.1695 0.8412 0.5716 0.037 Uiso 1 1 calc R
C22 C 0.30703(18) 0.8506(2) 0.59833(11) 0.0248(6) Uani 1 1 d .
C23 C 0.36367(17) 0.8503(2) 0.64896(10) 0.0243(6) Uani 1 1 d .
H23 H 0.4298 0.8531 0.6451 0.029 Uiso 1 1 calc R
C24 C 0.3501(2) 0.8574(2) 0.53696(11) 0.0306(7) Uani 1 1 d .
C25 C 0.38812(19) 0.8488(2) 0.75791(12) 0.0306(7) Uani 1 1 d .
F1 F 0.23723(10) 0.91455(15) 0.26164(7) 0.0444(5) Uani 1 1 d .
N1 N 0.47643(15) 0.94084(18) 0.42255(9) 0.0286(5) Uani 1 1 d .
H1C H 0.5181 0.9912 0.4235 0.034 Uiso 1 1 calc R
H1D H 0.4685 0.9191 0.4599 0.034 Uiso 1 1 calc R
N2 N 0.42246(14) 0.91360(18) 0.30068(9) 0.0249(5) Uani 1 1 d .
O1 O 0.23911(12) 0.90578(17) 0.04102(8) 0.0410(6) Uani 1 1 d .
O2 O 0.29181(14) 0.8912(2) -0.06367(8) 0.0490(6) Uani 1 1 d .
H2 H 0.2588 0.8907 -0.0336 0.074 Uiso 1 1 calc R
O3 O 0.44330(14) 0.87391(17) -0.08748(8) 0.0401(6) Uani 1 1 d .
O4 O 0.34191(14) 0.8601(2) 0.80836(8) 0.0494(7) Uani 1 1 d .
H4 H 0.3804 0.8655 0.8356 0.074 Uiso 1 1 calc R
O5 O 0.47365(13) 0.8421(2) 0.75458(9) 0.0510(7) Uani 1 1 d .
O6 O 0.30198(15) 0.83405(18) 0.49404(8) 0.0508(6) Uani 1 1 d .
O7 O 0.43639(13) 0.89000(16) 0.53470(8) 0.0363(5) Uani 1 1 d .

loop_
_atom_site_aniso_label
_atom_site_aniso_U_11
_atom_site_aniso_U_22
_atom_site_aniso_U_33
_atom_site_aniso_U_23
_atom_site_aniso_U_13
_atom_site_aniso_U_12
C1 0.0329(14) 0.046(2) 0.0208(14) -0.0023(14) 0.0039(11) 0.0093(14)
C2 0.0270(13) 0.0340(18) 0.0242(14) 0.0001(13) 0.0014(11) 0.0048(12)
C3 0.0258(13) 0.0423(19) 0.0179(13) -0.0041(13) -0.0010(11) 0.0081(12)
C4 0.0326(14) 0.0367(19) 0.0206(14) -0.0010(13) -0.0027(11) 0.0035(13)
C5 0.0261(12) 0.0243(16) 0.0174(12) -0.0012(12) -0.0030(10) -0.0002(11)
C6 0.0214(12) 0.0372(18) 0.0207(13) -0.0010(13) 0.0063(10) -0.0002(12)
C7 0.0191(12) 0.0364(18) 0.0243(14) -0.0040(13) -0.0021(10) 0.0013(11)
C8 0.0243(12) 0.0273(16) 0.0186(13) -0.0027(12) -0.0019(10) 0.0005(11)
C9 0.0229(12) 0.0229(15) 0.0191(13) -0.0022(11) 0.0006(10) 0.0013(11)
C10 0.0193(11) 0.0326(17) 0.0191(13) -0.0010(12) -0.0027(10) 0.0002(11)
C11 0.0290(14) 0.0293(17) 0.0213(13) -0.0008(12) -0.0073(11) 0.0003(12)
C12 0.0309(13) 0.0307(17) 0.0160(13) -0.0014(12) -0.0030(11) 0.0012(12)
C13 0.0312(14) 0.0302(17) 0.0165(13) -0.0028(12) 0.0027(10) 0.0019(12)
N3 0.0214(10) 0.0346(14) 0.0153(11) -0.0006(10) 0.0003(8) 0.0001(9)
C15 0.0191(12) 0.056(2) 0.0220(14) -0.0006(14) 0.0005(10) 0.0041(12)
C16 0.0452(18) 0.065(3) 0.059(2) -0.002(2) -0.0054(17) 0.0245(18)
C17 0.0365(15) 0.0351(18) 0.0224(14) -0.0004(13) -0.0077(12) 0.0040(13)
C18 0.0309(13) 0.0259(16) 0.0164(13) 0.0006(12) -0.0001(10) -0.0026(12)
C19 0.0335(14) 0.0354(18) 0.0212(14) 0.0009(13) 0.0074(11) -0.0031(13)
C20 0.0234(13) 0.0416(19) 0.0381(17) 0.0006(15) -0.0008(12) -0.0036(13)
C21 0.0282(13) 0.0401(19) 0.0241(14) 0.0030(13) -0.0087(11) -0.0055(13)
C22 0.0325(13) 0.0264(16) 0.0154(12) 0.0006(12) 0.0016(10) -0.0026(12)
C23 0.0235(12) 0.0264(16) 0.0230(13) -0.0015(12) -0.0014(10) -0.0029(11)
C24 0.0420(16) 0.0302(17) 0.0196(14) 0.0012(13) 0.0000(12) -0.0044(13)
C25 0.0367(15) 0.0352(19) 0.0198(13) 0.0017(13) -0.0010(11) -0.0035(13)
F1 0.0255(8) 0.0842(16) 0.0236(9) -0.0044(9) 0.0073(7) -0.0038(8)
N1 0.0321(12) 0.0397(15) 0.0140(11) 0.0003(11) 0.0021(9) -0.0037(10)
N2 0.0237(10) 0.0354(15) 0.0157(11) -0.0041(10) -0.0020(8) 0.0046(10)
O1 0.0262(10) 0.0698(17) 0.0271(11) -0.0033(11) -0.0100(8) 0.0085(10)
O2 0.0396(11) 0.0865(19) 0.0210(11) -0.0022(12) -0.0091(9) 0.0104(12)
O3 0.0446(11) 0.0580(16) 0.0178(10) -0.0035(10) 0.0006(9) 0.0068(10)
O4 0.0455(12) 0.089(2) 0.0139(9) -0.0042(12) -0.0014(9) 0.0004(12)
O5 0.0322(11) 0.093(2) 0.0275(11) -0.0001(12) -0.0061(9) -0.0018(12)
O6 0.0611(13) 0.0747(18) 0.0167(10) 0.0000(11) -0.0084(10) -0.0261(13)
O7 0.0369(11) 0.0514(15) 0.0205(10) -0.0017(10) 0.0063(8) -0.0094(10)

loop_
_atom_type_symbol
_atom_type_description
_atom_type_scat_dispersion_real
_atom_type_scat_dispersion_imag
_atom_type_scat_source
C C 0.0033 0.0016 'International Tables Vol C Tables 4.2.6.8 and 6.1.1.4'
H H 0.0000 0.0000 'International Tables Vol C Tables 4.2.6.8 and 6.1.1.4'
N N 0.0061 0.0033 'International Tables Vol C Tables 4.2.6.8 and 6.1.1.4'
O O 0.0106 0.0060 'International Tables Vol C Tables 4.2.6.8 and 6.1.1.4'
F F 0.0171 0.0103 'International Tables Vol C Tables 4.2.6.8 and 6.1.1.4'

loop_
_geom_angle_atom_site_label_1
_geom_angle_atom_site_label_2
_geom_angle_atom_site_label_3
_geom_angle
N1 C1 C2 112.3(2)
N1 C1 H1A 109.2
C2 C1 H1A 109.2
N1 C1 H1B 109.2
C2 C1 H1B 109.2
H1A C1 H1B 107.9
N2 C2 C1 110.3(2)
N2 C2 H2A 109.6
C1 C2 H2A 109.6
N2 C2 H2B 109.6
C1 C2 H2B 109.6
H2A C2 H2B 108.1
N2 C3 C4 109.3(2)
N2 C3 H3A 109.8
C4 C3 H3A 109.8
N2 C3 H3B 109.8
C4 C3 H3B 109.8
H3A C3 H3B 108.3
N1 C4 C3 112.0(2)
N1 C4 H4A 109.2
C3 C4 H4A 109.2
N1 C4 H4B 109.2
C3 C4 H4B 109.2
H4A C4 H4B 107.9
C10 C5 N2 124.0(2)
C10 C5 C6 116.9(2)
N2 C5 C6 119.0(2)
C7 C6 F1 118.2(2)
C7 C6 C5 123.1(2)
F1 C6 C5 118.6(2)
C6 C7 C8 120.4(2)
C6 C7 H7 119.8
C8 C7 H7 119.8
C7 C8 C9 118.4(2)
C7 C8 C11 120.4(2)
C9 C8 C11 121.3(2)
N3 C9 C8 118.6(2)
N3 C9 C10 121.4(2)
C8 C9 C10 119.9(2)
C5 C10 C9 121.3(2)
C5 C10 H10 119.4
C9 C10 H10 119.4
O1 C11 C12 123.0(2)
O1 C11 C8 120.7(2)
C12 C11 C8 116.3(2)
C13 C12 C11 119.7(2)
C13 C12 C17 119.9(2)
C11 C12 C17 120.4(2)
N3 C13 C12 124.2(2)
N3 C13 H13 117.9
C12 C13 H13 117.9
C13 N3 C9 119.8(2)
C13 N3 C15 118.6(2)
C9 N3 C15 121.4(2)
N3 C15 C16 111.8(2)
N3 C15 H15A 109.3
C16 C15 H15A 109.3
N3 C15 H15B 109.3
C16 C15 H15B 109.3
H15A C15 H15B 107.9
C15 C16 H16A 109.5
C15 C16 H16B 109.5
H16A C16 H16B 109.5
C15 C16 H16C 109.5
H16A C16 H16C 109.5
H16B C16 H16C 109.5
O3 C17 O2 120.4(2)
O3 C17 C12 124.3(2)
O2 C17 C12 115.2(2)
C23 C18 C19 119.3(2)
C23 C18 C25 118.8(2)
C19 C18 C25 121.9(2)
C20 C19 C18 119.7(2)
C20 C19 H19 120.1
C18 C19 H19 120.1
C19 C20 C21 120.6(2)
C19 C20 H20 119.7
C21 C20 H20 119.7
C20 C21 C22 120.5(2)
C20 C21 H21 119.7
C22 C21 H21 119.7
C23 C22 C21 118.5(2)
C23 C22 C24 121.6(2)
C21 C22 C24 119.9(2)
C18 C23 C22 121.3(2)
C18 C23 H23 119.3
C22 C23 H23 119.3
O6 C24 O7 125.1(2)
O6 C24 C22 119.3(2)
O7 C24 C22 115.5(2)
O5 C25 O4 123.5(2)
O5 C25 C18 123.4(2)
O4 C25 C18 113.1(2)
C4 N1 C1 111.9(2)
C4 N1 H1C 109.2
C1 N1 H1C 109.2
C4 N1 H1D 109.2
C1 N1 H1D 109.2
H1C N1 H1D 107.9
C5 N2 C3 117.7(2)
C5 N2 C2 116.5(2)
C3 N2 C2 110.3(2)
C17 O2 H2 109.5
C25 O4 H4 109.5

loop_
_geom_bond_atom_site_label_1
_geom_bond_atom_site_label_2
_geom_bond_distance
C1 N1 1.484(3)
C1 C2 1.508(3)
C1 H1A 0.9700
C1 H1B 0.9700
C2 N2 1.469(3)
C2 H2A 0.9700
C2 H2B 0.9700
C3 N2 1.459(3)
C3 C4 1.523(3)
C3 H3A 0.9700
C3 H3B 0.9700
C4 N1 1.482(3)
C4 H4A 0.9700
C4 H4B 0.9700
C5 C10 1.378(3)
C5 N2 1.397(3)
C5 C6 1.409(3)
C6 C7 1.350(3)
C6 F1 1.359(3)
C7 C8 1.398(3)
C7 H7 0.9300
C8 C9 1.404(3)
C8 C11 1.448(3)
C9 N3 1.402(3)
C9 C10 1.411(3)
C10 H10 0.9300
C11 O1 1.270(3)
C11 C12 1.420(3)
C12 C13 1.368(3)
C12 C17 1.476(3)
C13 N3 1.338(3)
C13 H13 0.9300
N3 C15 1.480(3)
C15 C16 1.495(5)
C15 H15A 0.9700
C15 H15B 0.9700
C16 H16A 0.9600
C16 H16B 0.9600
C16 H16C 0.9600
C17 O3 1.226(3)
C17 O2 1.308(3)
C18 C23 1.388(3)
C18 C19 1.396(3)
C18 C25 1.492(4)
C19 C20 1.378(4)
C19 H19 0.9300
C20 C21 1.386(4)
C20 H20 0.9300
C21 C22 1.391(4)
C21 H21 0.9300
C22 C23 1.389(3)
C22 C24 1.511(4)
C23 H23 0.9300
C24 O6 1.221(3)
C24 O7 1.288(3)
C25 O5 1.203(3)
C25 O4 1.317(3)
N1 H1C 0.9000
N1 H1D 0.9000
O2 H2 0.8200
O4 H4 0.8200

loop_
_geom_hbond_atom_site_label_D
_geom_hbond_atom_site_label_H
_geom_hbond_atom_site_label_A
_geom_hbond_distance_DH
_geom_hbond_distance_HA
_geom_hbond_distance_DA
_geom_hbond_angle_DHA
_geom_hbond_site_symmetry_A
_geom_hbond_publ_flag
N1 H1C O7 0.90 1.98 2.783(4) 147 5_676 yes
N1 H1D O7 0.90 1.79 2.681(3) 170 . yes
O2 H2 O1 0.82 1.71 2.484(3) 156 . yes
O4 H4 O3 0.82 1.95 2.748(3) 164 1_556 yes
C1 H1A O2 0.97 2.43 3.159(4) 131 2_575 yes
C1 H1B O6 0.97 2.39 3.098(4) 129 . yes
C2 H2A F1 0.97 2.27 2.899(4) 122 . yes
C4 H4A O3 0.97 2.50 3.415(5) 158 7_576 yes
C15 H15B O6 0.97 2.59 3.457(4) 148 6_656 yes
C20 H20 O5 0.93 2.55 3.317(4) 140 6_557 yes

loop_
_geom_torsion_atom_site_label_1
_geom_torsion_atom_site_label_2
_geom_torsion_atom_site_label_3
_geom_torsion_atom_site_label_4
_geom_torsion
N1 C1 C2 N2 54.7(3)
N2 C3 C4 N1 -56.4(3)
C10 C5 C6 C7 -3.3(4)
N2 C5 C6 C7 -179.0(3)
C10 C5 C6 F1 175.6(3)
N2 C5 C6 F1 -0.1(4)
F1 C6 C7 C8 -176.2(3)
C5 C6 C7 C8 2.6(5)
C6 C7 C8 C9 0.4(4)
C6 C7 C8 C11 179.1(3)
C7 C8 C9 N3 177.4(3)
C11 C8 C9 N3 -1.2(4)
C7 C8 C9 C10 -2.7(4)
C11 C8 C9 C10 178.7(3)
N2 C5 C10 C9 176.4(3)
C6 C5 C10 C9 0.9(4)
N3 C9 C10 C5 -178.1(3)
C8 C9 C10 C5 2.0(4)
C7 C8 C11 O1 2.4(4)
C9 C8 C11 O1 -179.0(3)
C7 C8 C11 C12 -178.0(3)
C9 C8 C11 C12 0.6(4)
O1 C11 C12 C13 -179.7(3)
C8 C11 C12 C13 0.7(4)
O1 C11 C12 C17 -1.0(5)
C8 C11 C12 C17 179.4(3)
C11 C12 C13 N3 -1.4(5)
C17 C12 C13 N3 179.9(3)
C12 C13 N3 C9 0.8(4)
C12 C13 N3 C15 176.7(3)
C8 C9 N3 C13 0.6(4)
C10 C9 N3 C13 -179.3(3)
C8 C9 N3 C15 -175.3(3)
C10 C9 N3 C15 4.8(4)
C13 N3 C15 C16 -99.5(3)
C9 N3 C15 C16 76.4(3)
C13 C12 C17 O3 -1.4(5)
C11 C12 C17 O3 179.9(3)
C13 C12 C17 O2 -179.4(3)
C11 C12 C17 O2 1.9(4)
C23 C18 C19 C20 0.5(4)
C25 C18 C19 C20 179.4(3)
C18 C19 C20 C21 -0.2(5)
C19 C20 C21 C22 -1.2(5)
C20 C21 C22 C23 2.2(4)
C20 C21 C22 C24 -178.3(3)
C19 C18 C23 C22 0.6(4)
C25 C18 C23 C22 -178.4(3)
C21 C22 C23 C18 -1.9(4)
C24 C22 C23 C18 178.6(3)
C23 C22 C24 O6 162.5(3)
C21 C22 C24 O6 -17.0(4)
C23 C22 C24 O7 -18.7(4)
C21 C22 C24 O7 161.9(3)
C23 C18 C25 O5 -9.6(5)
C19 C18 C25 O5 171.4(3)
C23 C18 C25 O4 169.8(3)
C19 C18 C25 O4 -9.1(4)
C3 C4 N1 C1 50.8(3)
C2 C1 N1 C4 -50.0(3)
C10 C5 N2 C3 -10.9(4)
C6 C5 N2 C3 164.5(3)
C10 C5 N2 C2 123.6(3)
C6 C5 N2 C2 -61.0(3)
C4 C3 N2 C5 -161.7(2)
C4 C3 N2 C2 61.3(3)
C1 C2 N2 C5 161.5(2)
C1 C2 N2 C3 -60.9(3)
